data_1514173
loop_
_publ_author_name
'Bautista, Elih\'u'
'Toscano, Rub\'en A'
'Ortega, Alfredo'

_publ_section_title
;
 5,10-seco-neo-Clerodanes and neo-Clerodanes from Salvia microphylla.
;
_journal_issue 4
_journal_name_full 'Journal of natural products'
_journal_page_first 1088
_journal_page_last 1092
_journal_paper_doi 10.1021/np4009893
_journal_volume 77
_journal_year 2014
_chemical_absolute_configuration rm
_chemical_formula_moiety 'C20 H20 O6'
_chemical_formula_sum 'C20 H20 O6'
_chemical_formula_weight 356.36
_chemical_name_systematic
; 
 ? 
;
_space_group_IT_number 4
_symmetry_cell_setting monoclinic
_symmetry_space_group_name_Hall 'P 2yb'
_symmetry_space_group_name_H-M 'P 1 21 1'
_atom_sites_solution_hydrogens geom
_atom_sites_solution_primary direct
_atom_sites_solution_secondary difmap
_audit_creation_method SHELXL-97
_cell_angle_alpha 90.00
_cell_angle_beta 105.053(6)
_cell_angle_gamma 90.00
_cell_formula_units_Z 2
_cell_length_a 10.8732(8)
_cell_length_b 6.6552(5)
_cell_length_c 12.7886(10)
_cell_measurement_reflns_used 5389
_cell_measurement_temperature 298(2)
_cell_measurement_theta_max 27.76
_cell_measurement_theta_min 2.85
_cell_volume 893.67(12)
_computing_cell_refinement 'SMART V 5.625 (Bruker, 1999)'
_computing_data_collection 'SMART V 5.625 (Bruker, 1999)'
_computing_data_reduction 'SAINT V 7.34A (Bruker, 2006)'
_computing_molecular_graphics 'SHELXTL V 6.12 (Sheldrick, 2000)'
_computing_publication_material 'SHELXTL V 6.12 (Sheldrick, 2000)'
_computing_structure_refinement 'SHELXTL V 6.12 (Sheldrick, 2000)'
_computing_structure_solution 'SHELXTL V 6.12 (Sheldrick, 2000)'
_diffrn_ambient_temperature 298(2)
_diffrn_detector_area_resol_mean 0.661
_diffrn_measured_fraction_theta_full 0.997
_diffrn_measured_fraction_theta_max 0.997
_diffrn_measurement_device_type 'Bruker Smart Apex CCD diffractometer 01-670'
_diffrn_measurement_method \w-scans
_diffrn_radiation_monochromator graphite
_diffrn_radiation_source 'fine-focus sealed tube'
_diffrn_radiation_type MoK\a
_diffrn_radiation_wavelength 0.71073
_diffrn_reflns_av_R_equivalents 0.0361
_diffrn_reflns_av_sigmaI/netI 0.0257
_diffrn_reflns_limit_h_max 14
_diffrn_reflns_limit_h_min -14
_diffrn_reflns_limit_k_max 8
_diffrn_reflns_limit_k_min -8
_diffrn_reflns_limit_l_max 16
_diffrn_reflns_limit_l_min -16
_diffrn_reflns_number 10785
_diffrn_reflns_theta_full 27.94
_diffrn_reflns_theta_max 27.94
_diffrn_reflns_theta_min 1.65
_diffrn_standards_decay_% 0
_exptl_absorpt_coefficient_mu 0.098
_exptl_absorpt_correction_T_max 0.9877
_exptl_absorpt_correction_T_min 0.9642
_exptl_absorpt_correction_type analytical
_exptl_absorpt_process_details '(Sheldrick, 2000)'
_exptl_crystal_colour colourless
_exptl_crystal_density_diffrn 1.324
_exptl_crystal_density_method 'not measured'
_exptl_crystal_description block
_exptl_crystal_F_000 376
_exptl_crystal_size_max 0.438
_exptl_crystal_size_mid 0.208
_exptl_crystal_size_min 0.158
_refine_diff_density_max 0.158
_refine_diff_density_min -0.186
_refine_diff_density_rms 0.042
_refine_ls_extinction_method none
_refine_ls_goodness_of_fit_ref 0.961
_refine_ls_hydrogen_treatment noref
_refine_ls_matrix_type full
_refine_ls_number_parameters 282
_refine_ls_number_reflns 2312
_refine_ls_number_restraints 186
_refine_ls_restrained_S_all 0.982
_refine_ls_R_factor_all 0.0507
_refine_ls_R_factor_gt 0.0429
_refine_ls_shift/su_max 0.000
_refine_ls_shift/su_mean 0.000
_refine_ls_structure_factor_coef Fsqd
_refine_ls_weighting_details 'calc w=1/[\s^2^(Fo^2^)+(0.0768P)^2^] where P=(Fo^2^+2Fc^2^)/3'
_refine_ls_weighting_scheme calc
_refine_ls_wR_factor_gt 0.1050
_refine_ls_wR_factor_ref 0.1092
_reflns_number_gt 1894
_reflns_number_total 2312
_reflns_threshold_expression >2sigma(I)
_cod_data_source_file np4009893_si_001.cif
_cod_data_source_block 321OHA11
_cod_depositor_comments
;
The following automatic conversions were performed:

'_symmetry_cell_setting' value 'Monoclinic' changed to 'monoclinic'
according to
/usr/data/users/saulius/automatic-downloads/rss-feeds/ACS/lib/dictionaries/cif_core.dic
dictionary named 'cif_core.dic' version 2.4.2 from 2011-04-26.

Automatic conversion script
Id: cif_fix_values 2281 2013-09-26 08:29:07Z andrius 

 Adding full bibliography for 1514173.cif.
;
_cod_original_sg_symbol_H-M 'P 21'
_cod_database_code 1514173

loop_
_symmetry_equiv_pos_as_xyz
'x, y, z'
'-x, y+1/2, -z'

loop_
_atom_site_label
_atom_site_type_symbol
_atom_site_fract_x
_atom_site_fract_y
_atom_site_fract_z
_atom_site_U_iso_or_equiv
_atom_site_adp_type
_atom_site_occupancy
_atom_site_symmetry_multiplicity
_atom_site_calc_flag
_atom_site_refinement_flags
_atom_site_disorder_assembly
_atom_site_disorder_group
O1 O 0.44928(15) 0.1919(4) 0.04708(14) 0.0660(5) Uani 1 1 d . . .
O2 O 0.12696(16) 0.1033(3) -0.06051(13) 0.0614(5) Uani 1 1 d . B .
O4 O 0.06323(16) 0.0317(3) 0.08092(13) 0.0681(6) Uani 1 1 d . . .
O5 O 0.64433(18) 0.1706(3) 0.58905(15) 0.0727(5) Uani 1 1 d . . .
O6 O 0.43323(17) 0.1724(3) 0.56087(12) 0.0630(5) Uani 1 1 d . . .
C1 C 0.5021(2) 0.4017(4) 0.20153(18) 0.0500(5) Uani 1 1 d . . .
H1A H 0.5440 0.5237 0.1877 0.060 Uiso 1 1 calc R . .
H1B H 0.4501 0.4355 0.2502 0.060 Uiso 1 1 calc R . .
C2 C 0.6016(2) 0.2538(4) 0.25674(19) 0.0550(6) Uani 1 1 d . . .
H2 H 0.6680 0.2294 0.2250 0.066 Uiso 1 1 calc R . .
C3 C 0.6033(2) 0.1548(4) 0.34676(19) 0.0568(6) Uani 1 1 d . . .
H3 H 0.6735 0.0730 0.3747 0.068 Uiso 1 1 calc R . .
C4 C 0.5057(2) 0.1610(4) 0.40680(17) 0.0495(5) Uani 1 1 d . . .
C5 C 0.3791(2) 0.1490(3) 0.37303(17) 0.0468(5) Uani 1 1 d . . .
C6 C 0.2950(2) 0.1194(4) 0.26205(16) 0.0458(5) Uani 1 1 d . . .
H6A H 0.2402 0.0045 0.2624 0.055 Uiso 1 1 calc R . .
H6B H 0.3473 0.0896 0.2130 0.055 Uiso 1 1 calc R . .
C7 C 0.21131(19) 0.3056(4) 0.21955(16) 0.0449(5) Uani 1 1 d . . .
H7A H 0.1317 0.2929 0.2399 0.054 Uiso 1 1 calc R . .
H7B H 0.2544 0.4245 0.2549 0.054 Uiso 1 1 calc R . .
C8 C 0.18154(19) 0.3354(4) 0.09684(16) 0.0420(5) Uani 1 1 d . . .
H8 H 0.1118 0.4332 0.0808 0.050 Uiso 1 1 calc R . .
C9 C 0.2869(2) 0.4339(4) 0.05149(18) 0.0451(5) Uani 1 1 d . . .
C10 C 0.41603(19) 0.3278(4) 0.09577(17) 0.0465(5) Uani 1 1 d . . .
C11 C 0.2428(2) 0.4186(4) -0.07142(17) 0.0547(6) Uani 1 1 d . B .
H11A H 0.1699 0.5065 -0.0967 0.066 Uiso 1 1 calc R . .
H11B H 0.3104 0.4687 -0.1012 0.066 Uiso 1 1 calc R . .
C17 C 0.12253(19) 0.1447(4) 0.04001(16) 0.0469(5) Uani 1 1 d . . .
C18 C 0.5405(2) 0.1689(4) 0.52623(19) 0.0573(6) Uani 1 1 d . . .
C19 C 0.3249(2) 0.1577(5) 0.46785(17) 0.0558(6) Uani 1 1 d . . .
H19A H 0.2699 0.2739 0.4634 0.067 Uiso 1 1 calc R . .
H19B H 0.2759 0.0375 0.4720 0.067 Uiso 1 1 calc R . .
C20 C 0.2972(3) 0.6579(4) 0.0828(2) 0.0620(6) Uani 1 1 d . . .
H20A H 0.2185 0.7244 0.0492 0.093 Uiso 1 1 calc R . .
H20B H 0.3651 0.7186 0.0588 0.093 Uiso 1 1 calc R . .
H20C H 0.3143 0.6705 0.1601 0.093 Uiso 1 1 calc R . .
C12 C 0.2065(2) 0.2114(5) -0.11632(18) 0.0553(6) Uani 1 1 d D . .
H12 H 0.2852 0.1342 -0.1084 0.066 Uiso 1 1 calc R A 1
C13 C 0.1355(4) 0.2104(7) -0.2350(3) 0.0637(10) Uani 0.799(6) 1 d PDU B 1
C14 C 0.0028(4) 0.2460(9) -0.2770(3) 0.0907(14) Uani 0.799(6) 1 d PDU B 1
H14 H -0.0554 0.2735 -0.2370 0.109 Uiso 0.799(6) 1 calc PR B 1
C15 C -0.0225(5) 0.2326(9) -0.3837(4) 0.1013(16) Uani 0.799(6) 1 d PDU B 1
H15 H -0.1024 0.2469 -0.4317 0.122 Uiso 0.799(6) 1 calc PR B 1
O3 O 0.0896(3) 0.1940(7) -0.4121(2) 0.1038(13) Uani 0.799(6) 1 d PDU B 1
C16 C 0.1800(4) 0.1754(9) -0.3177(2) 0.0845(13) Uani 0.799(6) 1 d PDU B 1
H16 H 0.2643 0.1415 -0.3126 0.101 Uiso 0.799(6) 1 calc PR B 1
C13B C 0.1172(16) 0.229(3) -0.2299(7) 0.079(3) Uani 0.201(6) 1 d PDU B 2
C14B C 0.1119(17) 0.068(2) -0.3039(11) 0.098(3) Uani 0.201(6) 1 d PDU B 2
H14B H 0.1483 -0.0583 -0.2877 0.117 Uiso 0.201(6) 1 calc PR B 2
C15B C 0.0454(16) 0.132(3) -0.4003(10) 0.100(3) Uani 0.201(6) 1 d PDU B 2
H15B H 0.0266 0.0564 -0.4638 0.120 Uiso 0.201(6) 1 calc PR B 2
O3B O 0.0086(12) 0.329(2) -0.3908(9) 0.101(3) Uani 0.201(6) 1 d PDU B 2
C16B C 0.0538(13) 0.377(2) -0.2856(9) 0.085(2) Uani 0.201(6) 1 d PDU B 2
H16B H 0.0412 0.5007 -0.2563 0.102 Uiso 0.201(6) 1 calc PR B 2

loop_
_atom_site_aniso_label
_atom_site_aniso_U_11
_atom_site_aniso_U_22
_atom_site_aniso_U_33
_atom_site_aniso_U_23
_atom_site_aniso_U_13
_atom_site_aniso_U_12
O1 0.0551(9) 0.0800(14) 0.0593(10) -0.0143(10) 0.0086(7) 0.0170(9)
O2 0.0740(11) 0.0667(12) 0.0428(8) -0.0081(8) 0.0135(8) -0.0113(9)
O4 0.0634(10) 0.0836(14) 0.0531(10) 0.0022(10) 0.0073(8) -0.0314(10)
O5 0.0750(11) 0.0659(12) 0.0587(10) 0.0040(10) -0.0160(8) 0.0038(10)
O6 0.0764(11) 0.0667(12) 0.0406(8) 0.0009(9) 0.0056(7) -0.0022(10)
C1 0.0424(10) 0.0530(14) 0.0550(13) -0.0028(11) 0.0132(9) -0.0076(9)
C2 0.0394(10) 0.0675(16) 0.0568(13) -0.0106(12) 0.0098(10) 0.0001(11)
C3 0.0469(11) 0.0562(14) 0.0595(13) -0.0020(13) -0.0003(10) 0.0082(11)
C4 0.0546(12) 0.0410(11) 0.0470(11) 0.0016(11) 0.0030(9) 0.0041(10)
C5 0.0566(11) 0.0367(10) 0.0439(11) 0.0025(10) 0.0076(9) -0.0003(10)
C6 0.0470(11) 0.0455(12) 0.0426(11) 0.0004(9) 0.0077(9) -0.0038(9)
C7 0.0420(10) 0.0522(12) 0.0410(11) -0.0022(10) 0.0117(8) 0.0005(9)
C8 0.0363(9) 0.0483(11) 0.0413(10) 0.0002(9) 0.0102(8) 0.0052(8)
C9 0.0459(11) 0.0431(11) 0.0475(12) 0.0044(10) 0.0142(9) 0.0002(9)
C10 0.0428(10) 0.0520(12) 0.0472(12) 0.0021(10) 0.0161(9) -0.0020(10)
C11 0.0530(12) 0.0658(15) 0.0457(13) 0.0141(12) 0.0137(10) 0.0061(12)
C17 0.0419(10) 0.0554(13) 0.0404(10) 0.0015(11) 0.0051(8) -0.0028(10)
C18 0.0698(15) 0.0386(11) 0.0535(13) 0.0041(12) -0.0022(11) 0.0013(12)
C19 0.0615(13) 0.0590(14) 0.0438(11) 0.0039(12) 0.0082(10) -0.0028(12)
C20 0.0671(14) 0.0435(12) 0.0751(16) 0.0043(13) 0.0179(12) 0.0020(12)
C12 0.0544(12) 0.0694(16) 0.0422(11) 0.0012(11) 0.0130(10) 0.0099(11)
C13 0.0539(17) 0.097(3) 0.0403(14) -0.0055(16) 0.0125(12) 0.0216(17)
C14 0.064(2) 0.147(4) 0.0582(17) -0.004(2) 0.0100(15) 0.029(2)
C15 0.077(2) 0.154(4) 0.0606(19) -0.002(3) -0.0045(18) 0.024(3)
O3 0.094(2) 0.170(3) 0.0446(12) 0.0006(18) 0.0139(12) 0.039(2)
C16 0.0702(19) 0.144(4) 0.0405(14) 0.002(2) 0.0163(13) 0.035(2)
C13B 0.067(5) 0.128(5) 0.045(4) 0.000(4) 0.020(4) 0.024(4)
C14B 0.090(5) 0.140(5) 0.055(4) -0.010(4) 0.005(4) 0.029(4)
C15B 0.087(5) 0.157(5) 0.051(4) -0.007(4) 0.008(4) 0.030(5)
O3B 0.086(5) 0.155(5) 0.055(3) 0.003(4) 0.005(4) 0.028(4)
C16B 0.069(5) 0.134(5) 0.050(4) 0.004(4) 0.010(4) 0.024(4)

loop_
_atom_type_symbol
_atom_type_description
_atom_type_scat_dispersion_real
_atom_type_scat_dispersion_imag
_atom_type_scat_source
C C 0.0033 0.0016 'International Tables Vol C Tables 4.2.6.8 and 6.1.1.4'
H H 0.0000 0.0000 'International Tables Vol C Tables 4.2.6.8 and 6.1.1.4'
O O 0.0106 0.0060 'International Tables Vol C Tables 4.2.6.8 and 6.1.1.4'

loop_
_geom_angle_atom_site_label_1
_geom_angle_atom_site_label_2
_geom_angle_atom_site_label_3
_geom_angle
C17 O2 C12 123.43(19)
C18 O6 C19 108.53(18)
C2 C1 C10 114.3(2)
C3 C2 C1 125.7(2)
C2 C3 C4 126.5(2)
C5 C4 C3 131.0(2)
C5 C4 C18 107.6(2)
C3 C4 C18 121.2(2)
C4 C5 C19 109.22(18)
C4 C5 C6 130.0(2)
C19 C5 C6 120.66(19)
C5 C6 C7 112.82(19)
C8 C7 C6 114.32(18)
C17 C8 C7 109.43(19)
C17 C8 C9 115.71(18)
C7 C8 C9 117.16(17)
C11 C9 C20 108.4(2)
C11 C9 C10 111.17(19)
C20 C9 C10 110.5(2)
C11 C9 C8 106.94(18)
C20 C9 C8 108.7(2)
C10 C9 C8 111.00(18)
O1 C10 C1 120.4(2)
O1 C10 C9 121.4(2)
C1 C10 C9 118.2(2)
C12 C11 C9 115.8(2)
O4 C17 O2 116.9(2)
O4 C17 C8 121.66(19)
O2 C17 C8 121.3(2)
O5 C18 O6 121.4(2)
O5 C18 C4 129.4(3)
O6 C18 C4 109.19(18)
O6 C19 C5 105.33(19)
O2 C12 C11 113.43(19)
O2 C12 C13 106.1(2)
C11 C12 C13 113.6(3)
O2 C12 C13B 101.1(7)
C11 C12 C13B 109.3(7)
C16 C13 C14 106.2(3)
C16 C13 C12 128.2(4)
C14 C13 C12 125.5(4)
C15 C14 C13 107.2(4)
C14 C15 O3 108.8(4)
C16 O3 C15 105.5(3)
C13 C16 O3 112.0(3)
C16B C13B C14B 106.3(5)
C16B C13B C12 134.0(12)
C14B C13B C12 118.7(12)
C15B C14B C13B 107.3(7)
C14B C15B O3B 108.6(7)
C16B O3B C15B 106.0(7)
C13B C16B O3B 111.8(7)

loop_
_geom_bond_atom_site_label_1
_geom_bond_atom_site_label_2
_geom_bond_distance
O1 C10 1.205(3)
O2 C17 1.328(3)
O2 C12 1.448(3)
O4 C17 1.196(3)
O5 C18 1.204(3)
O6 C18 1.351(3)
O6 C19 1.444(3)
C1 C2 1.497(3)
C1 C10 1.513(3)
C2 C3 1.322(3)
C3 C4 1.463(3)
C4 C5 1.334(3)
C4 C18 1.476(3)
C5 C19 1.481(3)
C5 C6 1.488(3)
C6 C7 1.550(3)
C7 C8 1.531(3)
C8 C17 1.519(3)
C8 C9 1.557(3)
C9 C11 1.523(3)
C9 C20 1.540(4)
C9 C10 1.542(3)
C11 C12 1.507(4)
C12 C13 1.514(3)
C12 C13B 1.528(8)
C13 C16 1.293(5)
C13 C14 1.423(6)
C14 C15 1.323(6)
C15 O3 1.383(6)
O3 C16 1.351(4)
C13B C16B 1.302(10)
C13B C14B 1.421(11)
C14B C15B 1.326(11)
C15B O3B 1.387(10)
O3B C16B 1.345(9)
